data_4107366
loop_
_publ_author_name
'Mujeeb Khan'
'Gunther Brunklaus'
'Volker Enkelmann'
'Hans-Wolfgang Spiess'

_publ_contact_author_address
; 
 Max-Planck-Institute for Polymer Research 
 P.O. Box 3148 
 D_55021 Mainz 
 Germany 
;
_publ_contact_author_email ve@mpip-mainz.mpg.de
_publ_contact_author_fax 'Int+6131 379100'
_publ_contact_author_name 'Volker Enkelmann'
_publ_contact_author_phone 'Int+6131 379133'
_publ_section_title
;
 Transient States in [2 + 2] Photodimerization of Cinnamic Acid:
 Correlation of Solid-State NMR and X-ray Analysis
;
_journal_name_full 'Journal of the American Chemical Society'
_journal_page_first 1741
_journal_page_last 1748
_journal_paper_doi 10.1021/ja0773711
_journal_volume 130
_journal_year 2008
_chemical_formula_moiety 'C9 H8 O2'
_chemical_formula_sum 'C9 H8 O2'
_chemical_formula_weight 148.16
_space_group_IT_number 14
_symmetry_cell_setting monoclinic
_symmetry_space_group_name_Hall '-P 2yn'
_symmetry_space_group_name_H-M 'P 1 21/n 1'
_atom_sites_solution_hydrogens geom
_atom_sites_solution_primary direct
_audit_creation_date 07-06-27
_audit_creation_method CRYSTALS_ver_12.39
_cell_angle_alpha 90
_cell_angle_beta 106.2997(14)
_cell_angle_gamma 90
_cell_formula_units_Z 4
_cell_length_a 5.6455(4)
_cell_length_b 18.4798(6)
_cell_length_c 7.6562(5)
_cell_measurement_reflns_used 0
_cell_measurement_temperature 250
_cell_measurement_theta_max 0
_cell_measurement_theta_min 0
_cell_volume 766.65(8)
_computing_cell_refinement 'Denzo/Scalepack (Otwinowski & Minor, 1996)'
_computing_data_collection 'COLLECT (Nonius BV, 1997)'
_computing_data_reduction 'Denzo/Scalepack (Otwinowski & Minor, 1996)'
_computing_molecular_graphics 'CAMERON (Watkin et al 1996)'
_computing_publication_material 'CRYSTALS (Betteridge et al 2003)'
_computing_structure_refinement 'CRYSTALS (Betteridge et al 2003)'
_computing_structure_solution 'SHELXS 86 (Sheldrick, 1986)'
_diffrn_ambient_temperature 250
_diffrn_measured_fraction_theta_full 0.991
_diffrn_measured_fraction_theta_max 0.975
_diffrn_measurement_device_type 'Nonius Kappa CCD'
_diffrn_measurement_method '\f & \w scans'
_diffrn_radiation_monochromator graphite
_diffrn_radiation_type 'Mo K\a'
_diffrn_radiation_wavelength 0.71073
_diffrn_reflns_av_R_equivalents 0.029
_diffrn_reflns_limit_h_max 7
_diffrn_reflns_limit_h_min -7
_diffrn_reflns_limit_k_max 25
_diffrn_reflns_limit_k_min -24
_diffrn_reflns_limit_l_max 10
_diffrn_reflns_limit_l_min -10
_diffrn_reflns_number 12503
_diffrn_reflns_theta_full 25.080
_diffrn_reflns_theta_max 29.506
_diffrn_reflns_theta_min 4.147
_diffrn_standards_number 0
_exptl_absorpt_coefficient_mu 0.091
_exptl_absorpt_correction_T_max 0.99
_exptl_absorpt_correction_T_min 0.87
_exptl_absorpt_correction_type multi-scan
_exptl_absorpt_process_details 'SORTAV (Blessing)'
_exptl_crystal_density_diffrn 1.284
_exptl_crystal_description prism
_exptl_crystal_F_000 312
_exptl_crystal_size_max 0.41
_exptl_crystal_size_mid 0.21
_exptl_crystal_size_min 0.12
_refine_diff_density_max 0.31
_refine_diff_density_min -0.24
_refine_ls_extinction_method none
_refine_ls_goodness_of_fit_ref 1.2317
_refine_ls_hydrogen_treatment constr
_refine_ls_matrix_type full
_refine_ls_number_parameters 100
_refine_ls_number_reflns 1233
_refine_ls_number_restraints 0
_refine_ls_R_factor_all 0.0822
_refine_ls_R_factor_gt 0.0462
_refine_ls_shift/su_max 0.106610
_refine_ls_structure_factor_coef F
_refine_ls_weighting_details
;
 Method, part 1, Chebychev polynomial, (Watkin, 1994, Prince, 1982) 
 [weight] = 1.0/[A~0~*T~0~(x)+A~1~*T~1~(x) ... +A~n-1~]*T~n-1~(x)] 
 where A~i~ are the Chebychev coefficients listed below and x= Fcalc/Fmax 
 Method = Robust Weighting (Prince, 1982) 
 W = [weight] * [1-(deltaF/6*sigmaF)^2^]^2^ 
 A~i~ are: 
 7.34 -5.90 4.99 
;
_refine_ls_weighting_scheme calc
_refine_ls_wR_factor_all 0.0424
_refine_ls_wR_factor_gt 0.0410
_refine_ls_wR_factor_ref 0.0410
_reflns_limit_h_max 7
_reflns_limit_h_min -7
_reflns_limit_k_max 25
_reflns_limit_k_min 0
_reflns_limit_l_max 10
_reflns_limit_l_min 0
_reflns_number_gt 1233
_reflns_number_total 2086
_reflns_threshold_expression I>3.00u(I)
_oxford_diffrn_Wilson_B_factor 0.00
_oxford_diffrn_Wilson_scale 0.00
_oxford_refine_ls_scale 6.703(16)
_oxford_structure_analysis_title 'CAdimer 250K 05-07'
_cod_data_source_file ja0773711-file003.cif
_cod_data_source_block trux250
_cod_original_sg_symbol_H-M 'P 1 21/n 1 '
_cod_database_code 4107366

loop_
_symmetry_equiv_pos_as_xyz
x,y,z
-x,-y,-z
-x+1/2,y+1/2,-z+1/2
x+1/2,-y+1/2,z+1/2

loop_
_atom_site_label
_atom_site_type_symbol
_atom_site_fract_x
_atom_site_fract_y
_atom_site_fract_z
_atom_site_U_iso_or_equiv
_atom_site_occupancy
_atom_site_adp_type
_atom_site_refinement_flags_posn
O1 O 0.2719(2) 0.03781(7) 0.62213(15) 0.0451 1.0000 Uani .
O2 O -0.0541(2) 0.00429(7) 0.71319(15) 0.0449 1.0000 Uani .
H1 H -0.1465 -0.0036 0.5887 0.0500 1.0000 Uiso R
C3 C 0.5783(3) 0.05504(9) 0.9923(2) 0.0311 1.0000 Uani .
C4 C 0.6383(3) 0.11522(9) 1.1310(2) 0.0323 1.0000 Uani .
C1 C 0.1741(3) 0.02437(9) 0.7438(2) 0.0319 1.0000 Uani .
C2 C 0.3149(3) 0.02336(9) 0.9404(2) 0.0307 1.0000 Uani .
C9 C 0.5233(3) 0.12073(10) 1.2681(2) 0.0427 1.0000 Uani .
C5 C 0.8277(3) 0.16354(9) 1.1328(2) 0.0408 1.0000 Uani .
C6 C 0.9010(4) 0.21453(11) 1.2692(3) 0.0554 1.0000 Uani .
C8 C 0.5969(4) 0.17187(12) 1.4043(3) 0.0581 1.0000 Uani .
C7 C 0.7855(4) 0.21881(12) 1.4047(3) 0.0620 1.0000 Uani .
H31 H 0.6216 0.0688 0.8857 0.0397 1.0000 Uiso R
H21 H 0.2204 0.0426 1.0145 0.0384 1.0000 Uiso R
H91 H 0.3924 0.0884 1.2682 0.0547 1.0000 Uiso R
H51 H 0.9052 0.1619 1.0376 0.0535 1.0000 Uiso R
H61 H 1.0337 0.2463 1.2703 0.0717 1.0000 Uiso R
H81 H 0.5170 0.1746 1.4980 0.0725 1.0000 Uiso R
H71 H 0.8357 0.2543 1.4974 0.0754 1.0000 Uiso R

loop_
_atom_site_aniso_label
_atom_site_aniso_U_11
_atom_site_aniso_U_22
_atom_site_aniso_U_33
_atom_site_aniso_U_23
_atom_site_aniso_U_13
_atom_site_aniso_U_12
O1 0.0398(7) 0.0657(9) 0.0270(5) 0.0037(5) 0.0046(5) -0.0146(6)
O2 0.0260(6) 0.0746(9) 0.0289(5) 0.0000(6) -0.0011(4) -0.0094(6)
C3 0.0281(8) 0.0396(9) 0.0242(7) -0.0008(6) 0.0047(6) -0.0059(7)
C4 0.0309(8) 0.0336(8) 0.0296(7) -0.0014(6) 0.0036(6) -0.0046(7)
C1 0.0293(8) 0.0384(9) 0.0247(7) -0.0019(6) 0.0021(6) -0.0006(7)
C2 0.0256(7) 0.0414(9) 0.0234(6) -0.0053(6) 0.0041(5) -0.0039(7)
C9 0.0414(9) 0.0464(10) 0.0419(9) -0.0142(8) 0.0144(7) -0.0158(8)
C5 0.0366(9) 0.0414(10) 0.0426(9) 0.0009(8) 0.0082(7) -0.0089(7)
C6 0.0503(12) 0.0439(11) 0.0668(13) -0.0080(9) 0.0079(10) -0.0224(9)
C8 0.0636(13) 0.0614(13) 0.0534(11) -0.0276(10) 0.0233(10) -0.0177(10)
C7 0.0656(13) 0.0523(12) 0.0636(14) -0.0267(10) 0.0108(11) -0.0170(10)

loop_
_atom_type_symbol
_atom_type_scat_dispersion_real
_atom_type_scat_dispersion_imag
_atom_type_scat_Cromer_Mann_a1
_atom_type_scat_Cromer_Mann_b1
_atom_type_scat_Cromer_Mann_a2
_atom_type_scat_Cromer_Mann_b2
_atom_type_scat_Cromer_Mann_a3
_atom_type_scat_Cromer_Mann_b3
_atom_type_scat_Cromer_Mann_a4
_atom_type_scat_Cromer_Mann_b4
_atom_type_scat_Cromer_Mann_c
_atom_type_scat_source
C 0.0033 0.0016 2.3100 20.8439 1.0200 10.2075 1.5886 0.5687 0.8650 51.6512 0.2156 'International Tables Vol C 4.2.6.8 and 6.1.1.4'
H 0.0000 0.0000 0.4930 10.5109 0.3229 26.1257 0.1402 3.1424 0.0408 57.7998 0.0030 'International Tables Vol C 4.2.6.8 and 6.1.1.4'
O 0.0106 0.0060 3.0485 13.2771 2.2868 5.7011 1.5463 0.3239 0.8670 32.9089 0.2508 'International Tables Vol C 4.2.6.8 and 6.1.1.4'

loop_
_geom_angle_atom_site_label_1
_geom_angle_site_symmetry_1
_geom_angle_atom_site_label_2
_geom_angle_atom_site_label_3
_geom_angle_site_symmetry_3
_geom_angle
_geom_angle_publ_flag
H1 . O2 C1 . 117.251 no
C2 2_657 C3 C4 . 116.82(12) yes
C2 2_657 C3 C2 . 89.33(11) yes
C4 . C3 C2 . 118.06(13) yes
C2 2_657 C3 H31 . 110.803 no
C4 . C3 H31 . 110.273 no
C2 . C3 H31 . 109.984 no
C3 . C4 C9 . 121.84(14) yes
C3 . C4 C5 . 120.02(15) yes
C9 . C4 C5 . 117.93(15) yes
O2 . C1 O1 . 123.58(13) yes
O2 . C1 C2 . 113.56(13) yes
O1 . C1 C2 . 122.64(13) yes
C3 . C2 C1 . 117.22(13) yes
C3 . C2 C3 2_657 90.67(11) yes
C1 . C2 C3 2_657 112.51(13) yes
C3 . C2 H21 . 111.491 no
C1 . C2 H21 . 111.620 no
C3 2_657 C2 H21 . 111.740 no
C4 . C9 C8 . 121.11(17) yes
C4 . C9 H91 . 118.976 no
C8 . C9 H91 . 119.917 no
C4 . C5 C6 . 120.81(17) yes
C4 . C5 H51 . 119.407 no
C6 . C5 H51 . 119.769 no
C5 . C6 C7 . 120.34(18) yes
C5 . C6 H61 . 119.795 no
C7 . C6 H61 . 119.856 no
C9 . C8 C7 . 120.2(2) yes
C9 . C8 H81 . 120.016 no
C7 . C8 H81 . 119.812 no
C6 . C7 C8 . 119.62(18) yes
C6 . C7 H71 . 119.921 no
C8 . C7 H71 . 120.453 no

loop_
_geom_bond_atom_site_label_1
_geom_bond_atom_site_label_2
_geom_bond_site_symmetry_2
_geom_bond_distance
_geom_bond_publ_flag
O1 C1 . 1.2344(19) yes
O2 H1 . 0.961 no
O2 C1 . 1.2971(18) yes
C3 C2 2_657 1.598(2) yes
C3 C4 . 1.509(2) yes
C3 C2 . 1.543(2) yes
C3 H31 . 0.950 no
C4 C9 . 1.385(2) yes
C4 C5 . 1.390(2) yes
C1 C2 . 1.492(2) yes
C2 H21 . 0.950 no
C9 C8 . 1.382(2) yes
C9 H91 . 0.950 no
C5 C6 . 1.381(3) yes
C5 H51 . 0.950 no
C6 C7 . 1.374(3) yes
C6 H61 . 0.950 no
C8 C7 . 1.373(3) yes
C8 H81 . 0.950 no
C7 H71 . 0.950 no
